data_4027609
loop_
_publ_author_name
'John T. Henssler'
'Adam J. Matzger'

_publ_contact_author_address
;Department of Chemistry and the Macromolecular Science and Engineering Program
University of Michigan 
930 North University Avenue
Ann Arbor, MI 48109-1055
;
_publ_contact_author_email matzger@umich.edu
_publ_contact_author_name 'Adam J. Matzger'
_publ_contact_author_phone 734.615.6627
_publ_section_title
;
 Regiochemical Effects of Furan Substitution on the Electronic Properties
 and Solid-State Structure of Partial Fused-Ring Oligothiophenes
;
_journal_name_full 'Journal of Organic Chemistry'
_journal_page_first 9298
_journal_page_last 9303
_journal_paper_doi 10.1021/jo301744s
_journal_volume 77
_journal_year 2012
_chemical_formula_moiety 'C12 H6 O2 S2'
_chemical_formula_sum 'C12 H6 O2 S2'
_chemical_formula_weight 246.29
_chemical_name_common TF-TF
_chemical_name_systematic
; 
2,5'-bithieno[3,2-b]furan
;
_space_group_IT_number 18
_symmetry_cell_setting orthorhombic
_symmetry_Int_Tables_number 18
_symmetry_space_group_name_Hall 'P 2 2ab'
_symmetry_space_group_name_H-M 'P 21 21 2'
_atom_sites_solution_hydrogens geom
_atom_sites_solution_primary direct
_atom_sites_solution_secondary difmap
_audit_creation_method SHELXL-97
_cell_angle_alpha 90.00
_cell_angle_beta 90.00
_cell_angle_gamma 90.00
_cell_formula_units_Z 4
_cell_length_a 10.3846(2)
_cell_length_b 20.5813(4)
_cell_length_c 4.71636(10)
_cell_measurement_reflns_used 6702
_cell_measurement_temperature 95(2)
_cell_measurement_theta_max 66.5
_cell_measurement_theta_min 7.7
_cell_volume 1008.02(3)
_computing_cell_refinement PROCESS-AUTO
_computing_data_collection PROCESS-AUTO
_computing_data_reduction CrystalStructure
_computing_publication_material 'CrystalStructure 3.8'
_computing_structure_refinement SHELXL
_computing_structure_solution SIR2004
_diffrn_ambient_temperature 95(2)
_diffrn_detector_area_resol_mean 10.00
_diffrn_measured_fraction_theta_full 0.960
_diffrn_measured_fraction_theta_max 0.960
_diffrn_measurement_device_type 'Rigaku RAXIS-RAPID'
_diffrn_measurement_method \w
_diffrn_radiation_monochromator graphite
_diffrn_radiation_source 'fine-focus sealed tube'
_diffrn_radiation_type CuK\a
_diffrn_radiation_wavelength 1.54187
_diffrn_reflns_av_R_equivalents 0.0393
_diffrn_reflns_av_sigmaI/netI 0.0519
_diffrn_reflns_limit_h_max 12
_diffrn_reflns_limit_h_min -12
_diffrn_reflns_limit_k_max 24
_diffrn_reflns_limit_k_min -24
_diffrn_reflns_limit_l_max 3
_diffrn_reflns_limit_l_min -5
_diffrn_reflns_number 8429
_diffrn_reflns_theta_full 66.49
_diffrn_reflns_theta_max 66.49
_diffrn_reflns_theta_min 7.74
_exptl_absorpt_coefficient_mu 4.615
_exptl_absorpt_correction_T_max 0.8740
_exptl_absorpt_correction_T_min 0.4905
_exptl_absorpt_correction_type multi-scan
_exptl_absorpt_process_details
;
    Higashi, T. (1995). Program for Absorption Correction.
    Rigaku Corporation, Tokyo, Japan.
;
_exptl_crystal_colour colorless
_exptl_crystal_density_diffrn 1.623
_exptl_crystal_description needle
_exptl_crystal_F_000 504
_exptl_crystal_size_max 0.18
_exptl_crystal_size_mid 0.08
_exptl_crystal_size_min 0.03
_refine_diff_density_max 0.437
_refine_diff_density_min -0.517
_refine_diff_density_rms 0.114
_refine_ls_abs_structure_details 'Flack H D (1983), Acta Cryst. A39, 876-881'
_refine_ls_abs_structure_Flack 0.00(4)
_refine_ls_extinction_method none
_refine_ls_goodness_of_fit_ref 1.165
_refine_ls_hydrogen_treatment riding
_refine_ls_matrix_type full
_refine_ls_number_parameters 146
_refine_ls_number_reflns 1700
_refine_ls_number_restraints 0
_refine_ls_restrained_S_all 1.165
_refine_ls_R_factor_all 0.0581
_refine_ls_R_factor_gt 0.0384
_refine_ls_shift/su_max 0.000
_refine_ls_shift/su_mean 0.000
_refine_ls_structure_factor_coef Fsqd
_refine_ls_weighting_details 'calc w=1/[\s^2^(Fo^2^)+(0.0010P)^2^+2.8548P] where P=(Fo^2^+2Fc^2^)/3'
_refine_ls_weighting_scheme calc
_refine_ls_wR_factor_gt 0.0706
_refine_ls_wR_factor_ref 0.1010
_reflns_number_gt 1442
_reflns_number_total 1700
_reflns_threshold_expression >2sigma(I)
_cod_data_source_file jo301744s_si_003.cif
_cod_data_source_block TF-TF
_cod_database_code 4027609

loop_
_symmetry_equiv_pos_as_xyz
'x, y, z'
'x+1/2, -y+1/2, -z'
'-x+1/2, y+1/2, -z'
'-x, -y, z'

loop_
_atom_site_label
_atom_site_type_symbol
_atom_site_fract_x
_atom_site_fract_y
_atom_site_fract_z
_atom_site_U_iso_or_equiv
_atom_site_adp_type
_atom_site_occupancy
_atom_site_symmetry_multiplicity
_atom_site_calc_flag
_atom_site_refinement_flags
S1 S 0.21916(12) 0.59713(5) 0.0789(3) 0.0220(3) Uani 1 1 d .
S2 S 0.45587(11) 0.79489(5) 1.0401(3) 0.0226(3) Uani 1 1 d .
O1 O 0.4077(3) 0.68673(14) 0.6461(8) 0.0214(9) Uani 1 1 d .
O2 O 0.2164(3) 0.92572(15) 1.2461(8) 0.0248(9) Uani 1 1 d .
C1 C 0.3656(4) 0.5576(2) 0.1349(11) 0.0193(12) Uani 1 1 d .
H1 H 0.3913 0.5199 0.0328 0.023 Uiso 1 1 calc R
C2 C 0.4405(5) 0.5861(2) 0.3411(11) 0.0235(13) Uani 1 1 d .
H2 H 0.5225 0.5712 0.4020 0.028 Uiso 1 1 calc R
C3 C 0.3749(4) 0.6411(2) 0.4475(13) 0.0214(12) Uani 1 1 d .
C4 C 0.2570(5) 0.6543(2) 0.3339(12) 0.0212(12) Uani 1 1 d .
C5 C 0.2083(4) 0.71104(19) 0.4727(10) 0.0155(10) Uani 1 1 d .
H3 H 0.1275 0.7316 0.4423 0.019 Uiso 1 1 calc R
C6 C 0.3028(5) 0.7295(2) 0.6585(11) 0.0198(11) Uani 1 1 d .
C7 C 0.3118(5) 0.7821(2) 0.8576(11) 0.0195(12) Uani 1 1 d .
C8 C 0.2187(5) 0.8272(2) 0.9164(12) 0.0219(12) Uani 1 1 d .
H4 H 0.1349 0.8285 0.8357 0.026 Uiso 1 1 calc R
C9 C 0.2684(5) 0.8716(2) 1.1176(11) 0.0203(12) Uani 1 1 d .
C10 C 0.3922(5) 0.8620(2) 1.2059(12) 0.0220(13) Uani 1 1 d .
C11 C 0.4238(5) 0.9133(2) 1.3980(11) 0.0213(12) Uani 1 1 d .
H5 H 0.5034 0.9207 1.4920 0.026 Uiso 1 1 calc R
C12 C 0.3141(5) 0.9493(2) 1.4157(13) 0.0274(13) Uani 1 1 d .
H6 H 0.3057 0.9867 1.5324 0.033 Uiso 1 1 calc R

loop_
_atom_site_aniso_label
_atom_site_aniso_U_11
_atom_site_aniso_U_22
_atom_site_aniso_U_33
_atom_site_aniso_U_23
_atom_site_aniso_U_13
_atom_site_aniso_U_12
S1 0.0240(6) 0.0183(5) 0.0236(8) -0.0016(6) -0.0039(6) -0.0008(5)
S2 0.0212(6) 0.0200(5) 0.0266(8) -0.0023(6) -0.0004(6) 0.0009(5)
O1 0.0200(17) 0.0176(16) 0.027(2) -0.0004(16) 0.0018(16) 0.0014(13)
O2 0.0260(19) 0.0201(18) 0.028(2) -0.0041(15) 0.0035(19) 0.0031(15)
C1 0.024(3) 0.020(2) 0.013(3) -0.001(2) 0.014(2) 0.002(2)
C2 0.024(3) 0.016(2) 0.031(4) -0.001(2) 0.001(3) 0.000(2)
C3 0.019(3) 0.017(2) 0.028(3) 0.002(2) 0.005(3) -0.0047(18)
C4 0.027(3) 0.015(2) 0.022(3) -0.001(2) -0.001(2) -0.003(2)
C5 0.013(2) 0.016(2) 0.016(3) 0.001(2) 0.000(2) -0.0006(18)
C6 0.027(3) 0.016(2) 0.017(3) 0.003(2) 0.006(2) 0.003(2)
C7 0.028(3) 0.014(2) 0.017(3) 0.003(2) -0.001(2) -0.0047(19)
C8 0.016(2) 0.019(2) 0.031(3) 0.004(2) -0.003(3) -0.0010(19)
C9 0.026(3) 0.014(2) 0.021(3) 0.002(2) 0.010(2) -0.0001(19)
C10 0.017(3) 0.019(3) 0.030(4) 0.005(2) 0.001(2) -0.004(2)
C11 0.023(3) 0.022(2) 0.019(3) -0.004(2) 0.001(2) -0.0083(19)
C12 0.032(3) 0.019(2) 0.032(4) -0.006(2) 0.002(3) -0.004(2)

loop_
_atom_type_symbol
_atom_type_description
_atom_type_scat_dispersion_real
_atom_type_scat_dispersion_imag
_atom_type_scat_source
C C 0.0181 0.0091 'International Tables Vol C Tables 4.2.6.8 and 6.1.1.4'
H H 0.0000 0.0000 'International Tables Vol C Tables 4.2.6.8 and 6.1.1.4'
O O 0.0492 0.0322 'International Tables Vol C Tables 4.2.6.8 and 6.1.1.4'
S S 0.3331 0.5567 'International Tables Vol C Tables 4.2.6.8 and 6.1.1.4'

loop_
_geom_angle_atom_site_label_1
_geom_angle_atom_site_label_2
_geom_angle_atom_site_label_3
_geom_angle
C4 S1 C1 90.8(2)
C10 S2 C7 90.9(2)
C3 O1 C6 105.4(4)
C9 O2 C12 104.6(4)
C2 C1 S1 113.6(4)
C2 C1 H1 123.2
S1 C1 H1 123.2
C1 C2 C3 108.7(4)
C1 C2 H2 125.6
C3 C2 H2 125.6
C4 C3 O1 110.8(4)
C4 C3 C2 116.9(5)
O1 C3 C2 132.3(5)
C3 C4 C5 107.4(5)
C3 C4 S1 110.0(4)
C5 C4 S1 142.5(4)
C6 C5 C4 105.4(4)
C6 C5 H3 127.3
C4 C5 H3 127.3
C5 C6 O1 110.9(4)
C5 C6 C7 132.3(4)
O1 C6 C7 116.8(4)
C8 C7 C6 126.7(5)
C8 C7 S2 113.7(4)
C6 C7 S2 119.5(4)
C7 C8 C9 108.5(4)
C7 C8 H4 125.8
C9 C8 H4 125.8
C10 C9 O2 110.6(4)
C10 C9 C8 117.0(4)
O2 C9 C8 132.4(4)
C9 C10 C11 107.6(4)
C9 C10 S2 109.8(4)
C11 C10 S2 142.5(4)
C12 C11 C10 104.4(4)
C12 C11 H5 127.8
C10 C11 H5 127.8
C11 C12 O2 112.8(4)
C11 C12 H6 123.6
O2 C12 H6 123.6

loop_
_geom_bond_atom_site_label_1
_geom_bond_atom_site_label_2
_geom_bond_distance
S1 C4 1.727(5)
S1 C1 1.746(5)
S2 C10 1.719(5)
S2 C7 1.746(5)
O1 C3 1.369(6)
O1 C6 1.401(5)
O2 C9 1.379(5)
O2 C12 1.380(6)
C1 C2 1.376(7)
C1 H1 0.9500
C2 C3 1.414(6)
C2 H2 0.9500
C3 C4 1.364(7)
C4 C5 1.432(6)
C5 C6 1.370(6)
C5 H3 0.9500
C6 C7 1.436(6)
C7 C8 1.369(6)
C8 C9 1.415(6)
C8 H4 0.9500
C9 C10 1.366(7)
C10 C11 1.430(7)
C11 C12 1.362(7)
C11 H5 0.9500
C12 H6 0.9500

loop_
_geom_torsion_atom_site_label_1
_geom_torsion_atom_site_label_2
_geom_torsion_atom_site_label_3
_geom_torsion_atom_site_label_4
_geom_torsion
C4 S1 C1 C2 0.5(4)
S1 C1 C2 C3 -0.7(5)
C6 O1 C3 C4 1.1(5)
C6 O1 C3 C2 179.8(5)
C1 C2 C3 C4 0.5(6)
C1 C2 C3 O1 -178.1(5)
O1 C3 C4 C5 -1.6(6)
C2 C3 C4 C5 179.5(4)
O1 C3 C4 S1 178.7(3)
C2 C3 C4 S1 -0.1(6)
C1 S1 C4 C3 -0.2(4)
C1 S1 C4 C5 -179.7(6)
C3 C4 C5 C6 1.4(5)
S1 C4 C5 C6 -179.1(5)
C4 C5 C6 O1 -0.7(5)
C4 C5 C6 C7 -179.7(5)
C3 O1 C6 C5 -0.2(5)
C3 O1 C6 C7 178.9(4)
C5 C6 C7 C8 2.7(9)
O1 C6 C7 C8 -176.2(5)
C5 C6 C7 S2 -174.2(4)
O1 C6 C7 S2 6.9(6)
C10 S2 C7 C8 0.7(4)
C10 S2 C7 C6 178.0(4)
C6 C7 C8 C9 -178.0(4)
S2 C7 C8 C9 -0.9(5)
C12 O2 C9 C10 0.5(5)
C12 O2 C9 C8 -178.3(5)
C7 C8 C9 C10 0.8(6)
C7 C8 C9 O2 179.5(5)
O2 C9 C10 C11 -1.2(6)
C8 C9 C10 C11 177.8(4)
O2 C9 C10 S2 -179.3(3)
C8 C9 C10 S2 -0.3(6)
C7 S2 C10 C9 -0.2(4)
C7 S2 C10 C11 -177.2(7)
C9 C10 C11 C12 1.4(6)
S2 C10 C11 C12 178.5(6)
C10 C11 C12 O2 -1.2(6)
C9 O2 C12 C11 0.5(6)

loop_
_cod_related_entry_id
_cod_related_entry_database
_cod_related_entry_code
1 ChemSpider 30659550
